data_4330744
loop_
_publ_author_name
'Kai Feng'
'Youguo Shi'
'Wenlong Yin'
'Wendong Wang'
'Jiyong Yao'
'Yicheng Wu'

_publ_section_title
;
 Ba3LnInS6 (Ln = Pr, Sm, Gd, Yb) and Ba2LnGaS5 (Ln = Pr, Nd): Syntheses,
 Structures, and Magnetic and Optical Properties
;
_journal_name_full 'Inorganic Chemistry'
_journal_page_first 11144
_journal_page_last 11149
_journal_paper_doi 10.1021/ic301750x
_journal_volume 51
_journal_year 2012
_chemical_formula_sum 'Ba3 In Pr S6'
_chemical_formula_weight 860.11
_chemical_name_systematic
; 
 ? 
;
_space_group_IT_number 167
_symmetry_cell_setting trigonal
_symmetry_space_group_name_Hall '-R 3 2"c'
_symmetry_space_group_name_H-M 'R -3 c :H'
_atom_sites_solution_hydrogens none
_atom_sites_solution_primary direct
_atom_sites_solution_secondary difmap
_audit_creation_method SHELXL-97
_cell_angle_alpha 90.00
_cell_angle_beta 90.00
_cell_angle_gamma 120.00
_cell_formula_units_Z 6
_cell_length_a 12.1196(2)
_cell_length_b 12.1196(2)
_cell_length_c 13.9803(5)
_cell_measurement_reflns_used 4696
_cell_measurement_temperature 296(2)
_cell_measurement_theta_max 27.949
_cell_measurement_theta_min 3.362
_cell_volume 1778.38(8)
_computing_cell_refinement 'CrystalClear (Rigaku Inc., 2008)'
_computing_data_collection 'CrystalClear (Rigaku Inc., 2008)'
_computing_data_reduction 'CrystalClear (Rigaku Inc., 2008)'
_computing_molecular_graphics 'SHELXL-97 (Sheldrick, 2008)'
_computing_publication_material Diamond
_computing_structure_refinement 'SHELXL-97 (Sheldrick, 2008)'
_computing_structure_solution 'SHELXS-97 (Sheldrick, 2008)'
_diffrn_ambient_temperature 296(2)
_diffrn_detector_area_resol_mean 28.5714
_diffrn_measured_fraction_theta_full 1.000
_diffrn_measured_fraction_theta_max 1.000
_diffrn_measurement_device_type 'Rigaku AFC10 diffractometer'
_diffrn_measurement_method dtprofit.ref
_diffrn_radiation_monochromator 'Graphite Monochromator'
_diffrn_radiation_source 'fine-focus sealed tube'
_diffrn_radiation_type MoK\a
_diffrn_radiation_wavelength 0.71073
_diffrn_reflns_av_R_equivalents 0.0235
_diffrn_reflns_av_sigmaI/netI 0.0128
_diffrn_reflns_limit_h_max 14
_diffrn_reflns_limit_h_min -15
_diffrn_reflns_limit_k_max 15
_diffrn_reflns_limit_k_min -14
_diffrn_reflns_limit_l_max 17
_diffrn_reflns_limit_l_min -18
_diffrn_reflns_number 4285
_diffrn_reflns_theta_full 27.95
_diffrn_reflns_theta_max 27.95
_diffrn_reflns_theta_min 3.36
_exptl_absorpt_coefficient_mu 16.759
_exptl_absorpt_correction_T_max 0.234
_exptl_absorpt_correction_T_min 0.105
_exptl_absorpt_correction_type numerical
_exptl_absorpt_process_details 'face indexed'
_exptl_crystal_colour black
_exptl_crystal_density_diffrn 4.819
_exptl_crystal_density_meas ?
_exptl_crystal_description chip
_exptl_crystal_F_000 2232
_exptl_crystal_size_max 0.140
_exptl_crystal_size_mid 0.120
_exptl_crystal_size_min 0.080
_refine_diff_density_max 0.608
_refine_diff_density_min -0.393
_refine_diff_density_rms 0.147
_refine_ls_extinction_coef 0.00119(3)
_refine_ls_extinction_expression Fc^*^=kFc[1+0.001xFc^2^\l^3^/sin(2\q)]^-1/4^
_refine_ls_extinction_method SHELXL
_refine_ls_goodness_of_fit_ref 1.563
_refine_ls_hydrogen_treatment none
_refine_ls_matrix_type full
_refine_ls_number_parameters 22
_refine_ls_number_reflns 479
_refine_ls_number_restraints 0
_refine_ls_restrained_S_all 1.563
_refine_ls_R_factor_all 0.0126
_refine_ls_R_factor_gt 0.0122
_refine_ls_shift/su_max 0.001
_refine_ls_shift/su_mean 0.000
_refine_ls_structure_factor_coef Fsqd
_refine_ls_weighting_details 'calc w=1/[\s^2^(Fo^2^)+(0.0100P)^2^+0.0000P] where P=(Fo^2^+2Fc^2^)/3'
_refine_ls_weighting_scheme calc
_refine_ls_wR_factor_gt 0.0293
_refine_ls_wR_factor_ref 0.0293
_reflns_number_gt 475
_reflns_number_total 479
_reflns_threshold_expression >2sigma(I)
_cod_data_source_file ic301750x_si_001_1.cif
_cod_data_source_block Ba3InPrS6
_cod_depositor_comments
;
The following automatic conversions were performed:

'_exptl_crystal_density_meas' value 'none' was changed to '?' - the
value is perceived as not measured.

Automatic conversion script
Id: cif_fix_values 3008 2015-01-20 13:52:24Z robertas 
;
_cod_original_sg_symbol_H-M 'R -3 c'
_cod_database_code 4330744

loop_
_symmetry_equiv_pos_as_xyz
'x, y, z'
'-y, x-y, z'
'-x+y, -x, z'
'y, x, -z+1/2'
'x-y, -y, -z+1/2'
'-x, -x+y, -z+1/2'
'x+2/3, y+1/3, z+1/3'
'-y+2/3, x-y+1/3, z+1/3'
'-x+y+2/3, -x+1/3, z+1/3'
'y+2/3, x+1/3, -z+5/6'
'x-y+2/3, -y+1/3, -z+5/6'
'-x+2/3, -x+y+1/3, -z+5/6'
'x+1/3, y+2/3, z+2/3'
'-y+1/3, x-y+2/3, z+2/3'
'-x+y+1/3, -x+2/3, z+2/3'
'y+1/3, x+2/3, -z+7/6'
'x-y+1/3, -y+2/3, -z+7/6'
'-x+1/3, -x+y+2/3, -z+7/6'
'-x, -y, -z'
'y, -x+y, -z'
'x-y, x, -z'
'-y, -x, z-1/2'
'-x+y, y, z-1/2'
'x, x-y, z-1/2'
'-x+2/3, -y+1/3, -z+1/3'
'y+2/3, -x+y+1/3, -z+1/3'
'x-y+2/3, x+1/3, -z+1/3'
'-y+2/3, -x+1/3, z-1/6'
'-x+y+2/3, y+1/3, z-1/6'
'x+2/3, x-y+1/3, z-1/6'
'-x+1/3, -y+2/3, -z+2/3'
'y+1/3, -x+y+2/3, -z+2/3'
'x-y+1/3, x+2/3, -z+2/3'
'-y+1/3, -x+2/3, z+1/6'
'-x+y+1/3, y+2/3, z+1/6'
'x+1/3, x-y+2/3, z+1/6'

loop_
_atom_site_label
_atom_site_type_symbol
_atom_site_fract_x
_atom_site_fract_y
_atom_site_fract_z
_atom_site_U_iso_or_equiv
_atom_site_adp_type
_atom_site_occupancy
_atom_site_symmetry_multiplicity
_atom_site_calc_flag
_atom_site_refinement_flags
Ba Ba 0.379323(18) 0.0000 0.2500 0.01077(10) Uani 1 2 d S
Pr Pr 0.0000 0.0000 0.2500 0.00882(13) Uani 0.9858(17) 6 d SP
In In 0.0000 0.0000 0.0000 0.00889(15) Uani 0.981(2) 6 d SP
S S 0.18518(6) 0.02715(6) 0.11364(4) 0.01130(15) Uani 1 1 d .

loop_
_atom_site_aniso_label
_atom_site_aniso_U_11
_atom_site_aniso_U_22
_atom_site_aniso_U_33
_atom_site_aniso_U_23
_atom_site_aniso_U_13
_atom_site_aniso_U_12
Ba 0.01023(13) 0.01082(14) 0.01146(14) -0.00156(7) -0.00078(4) 0.00541(7)
Pr 0.00921(16) 0.00921(16) 0.00802(18) 0.000 0.000 0.00461(8)
In 0.00944(19) 0.00944(19) 0.0078(2) 0.000 0.000 0.00472(9)
S 0.0099(3) 0.0138(3) 0.0114(3) 0.0002(2) -0.0005(2) 0.0068(3)

loop_
_atom_type_symbol
_atom_type_description
_atom_type_scat_dispersion_real
_atom_type_scat_dispersion_imag
_atom_type_scat_source
S S 0.1246 0.1234 'International Tables Vol C Tables 4.2.6.8 and 6.1.1.4'
In In -0.7276 1.3100 'International Tables Vol C Tables 4.2.6.8 and 6.1.1.4'
Ba Ba -0.3244 2.2819 'International Tables Vol C Tables 4.2.6.8 and 6.1.1.4'
Pr Pr -0.2180 2.8214 'International Tables Vol C Tables 4.2.6.8 and 6.1.1.4'

loop_
_geom_angle_atom_site_label_1
_geom_angle_atom_site_label_2
_geom_angle_atom_site_label_3
_geom_angle
_geom_angle_site_symmetry_1
_geom_angle_site_symmetry_3
S Ba S 74.88(2) . 5
S Ba S 129.300(9) . 9
S Ba S 72.269(19) 5 9
S Ba S 72.272(19) . 16_544
S Ba S 129.303(9) 5 16_544
S Ba S 156.09(2) 9 16_544
S Ba S 90.928(14) . 35_545
S Ba S 71.746(19) 5 35_545
S Ba S 113.449(18) 9 35_545
S Ba S 71.31(2) 16_544 35_545
S Ba S 71.747(19) . 25
S Ba S 90.929(14) 5 25
S Ba S 71.31(2) 9 25
S Ba S 113.449(18) 16_544 25
S Ba S 158.44(2) 35_545 25
S Ba S 121.908(7) . 26
S Ba S 141.300(17) 5 26
S Ba S 70.86(2) 9 26
S Ba S 89.226(17) 16_544 26
S Ba S 135.056(6) 35_545 26
S Ba S 66.46(2) 25 26
S Ba S 141.300(17) . 36_545
S Ba S 121.907(7) 5 36_545
S Ba S 89.228(17) 9 36_545
S Ba S 70.85(2) 16_544 36_545
S Ba S 66.46(2) 35_545 36_545
S Ba S 135.056(6) 25 36_545
S Ba S 68.96(2) 26 36_545
S Ba In 112.957(12) . 7
S Ba In 101.268(12) 5 7
S Ba In 41.339(11) 9 7
S Ba In 126.734(12) 16_544 7
S Ba In 152.900(11) 35_545 7
S Ba In 41.210(11) 25 7
S Ba In 41.134(11) 26 7
S Ba In 98.359(12) 36_545 7
S Ba In 101.269(12) . 16_544
S Ba In 112.957(12) 5 16_544
S Ba In 126.735(12) 9 16_544
S Ba In 41.338(11) 16_544 16_544
S Ba In 41.211(11) 35_545 16_544
S Ba In 152.899(11) 25 16_544
S Ba In 98.358(12) 26 16_544
S Ba In 41.133(11) 36_545 16_544
In Ba In 136.731(6) 7 16_544
S Ba Ba 81.014(12) . 32
S Ba Ba 48.400(12) 5 32
S Ba Ba 48.316(12) 9 32
S Ba Ba 151.515(12) 16_544 32
S Ba Ba 119.747(12) 35_545 32
S Ba Ba 46.420(10) 25 32
S Ba Ba 96.798(11) 26 32
S Ba Ba 137.146(11) 36_545 32
In Ba Ba 55.9 7 32
In Ba Ba 160.356(4) 16_544 32
S Ba Ba 48.398(12) . 27_445
S Ba Ba 81.014(12) 5 27_445
S Ba Ba 151.512(12) 9 27_445
S Ba Ba 48.319(12) 16_544 27_445
S Ba Ba 46.420(10) 35_545 27_445
S Ba Ba 119.746(12) 25 27_445
S Ba Ba 137.147(11) 26 27_445
S Ba Ba 96.798(11) 36_545 27_445
In Ba Ba 160.355(4) 7 27_445
In Ba Ba 55.9 16_544 27_445
Ba Ba Ba 117.809(4) 32 27_445
S Pr S 79.747(19) . 3
S Pr S 126.03(3) . 4
S Pr S 147.52(3) 3 4
S Pr S 85.65(3) . 5
S Pr S 126.03(3) 3 5
S Pr S 79.747(19) 4 5
S Pr S 147.52(3) . 6
S Pr S 85.65(3) 3 6
S Pr S 79.747(19) 4 6
S Pr S 79.747(19) 5 6
S Pr S 79.748(19) . 2
S Pr S 79.747(19) 3 2
S Pr S 85.65(3) 4 2
S Pr S 147.52(3) 5 2
S Pr S 126.03(3) 6 2
S Pr In 47.755(13) . .
S Pr In 47.755(13) 3 .
S Pr In 132.245(13) 4 .
S Pr In 132.245(13) 5 .
S Pr In 132.245(13) 6 .
S Pr In 47.755(13) 2 .
S Pr In 132.245(13) . 4
S Pr In 132.245(13) 3 4
S Pr In 47.755(13) 4 4
S Pr In 47.755(13) 5 4
S Pr In 47.755(13) 6 4
S Pr In 132.245(13) 2 4
In Pr In 180.0 . 4
S Pr Ba 48.497(14) . 27_445
S Pr Ba 47.780(14) 3 27_445
S Pr Ba 163.918(13) 4 27_445
S Pr Ba 84.553(13) 5 27_445
S Pr Ba 100.950(13) 6 27_445
S Pr Ba 106.184(13) 2 27_445
In Pr Ba 58.431(1) . 27_445
In Pr Ba 121.569(1) 4 27_445
S Pr Ba 163.919(13) . 33_445
S Pr Ba 100.950(13) 3 33_445
S Pr Ba 48.497(14) 4 33_445
S Pr Ba 106.184(13) 5 33_445
S Pr Ba 47.780(14) 6 33_445
S Pr Ba 84.553(13) 2 33_445
In Pr Ba 121.569(1) . 33_445
In Pr Ba 58.431(1) 4 33_445
Ba Pr Ba 141.631(5) 27_445 33_445
S Pr Ba 84.553(13) . 32
S Pr Ba 163.917(13) 3 32
S Pr Ba 47.781(14) 4 32
S Pr Ba 48.497(14) 5 32
S Pr Ba 106.185(13) 6 32
S Pr Ba 100.951(13) 2 32
In Pr Ba 121.569(1) . 32
In Pr Ba 58.431(1) 4 32
Ba Pr Ba 117.808(4) 27_445 32
Ba Pr Ba 95.100(1) 33_445 32
S Pr Ba 47.781(14) . 25
S Pr Ba 106.185(13) 3 25
S Pr Ba 84.552(13) 4 25
S Pr Ba 100.951(13) 5 25
S Pr Ba 163.917(13) 6 25
S Pr Ba 48.497(14) 2 25
In Pr Ba 58.431(1) . 25
In Pr Ba 121.569(1) 4 25
Ba Pr Ba 95.100(2) 27_445 25
Ba Pr Ba 117.808(4) 33_445 25
Ba Pr Ba 64.639(3) 32 25
S In S 180.0 . 19
S In S 92.650(19) . 20
S In S 87.351(19) 19 20
S In S 87.350(19) . 2
S In S 92.649(19) 19 2
S In S 180.00(3) 20 2
S In S 92.650(19) . 21
S In S 87.351(19) 19 21
S In S 87.351(19) 20 21
S In S 92.649(19) 2 21
S In S 87.350(19) . 3
S In S 92.649(19) 19 3
S In S 92.649(19) 20 3
S In S 87.351(19) 2 3
S In S 180.00(4) 21 3
S In Pr 52.882(13) . .
S In Pr 127.117(13) 19 .
S In Pr 127.117(13) 20 .
S In Pr 52.883(13) 2 .
S In Pr 127.117(13) 21 .
S In Pr 52.883(13) 3 .
S In Pr 127.118(13) . 19
S In Pr 52.883(13) 19 19
S In Pr 52.883(13) 20 19
S In Pr 127.117(13) 2 19
S In Pr 52.883(13) 21 19
S In Pr 127.117(13) 3 19
Pr In Pr 180.0 . 19
S In Ba 123.553(15) . 15_554
S In Ba 56.448(15) 19 15_554
S In Ba 125.802(13) 20 15_554
S In Ba 54.198(13) 2 15_554
S In Ba 55.669(15) 21 15_554
S In Ba 124.331(15) 3 15_554
Pr In Ba 107.079(1) . 15_554
Pr In Ba 72.921(1) 19 15_554
S In Ba 56.447(15) . 27_445
S In Ba 123.552(15) 19 27_445
S In Ba 54.198(13) 20 27_445
S In Ba 125.802(13) 2 27_445
S In Ba 124.331(15) 21 27_445
S In Ba 55.669(15) 3 27_445
Pr In Ba 72.921(1) . 27_445
Pr In Ba 107.079(1) 19 27_445
Ba In Ba 180.000(5) 15_554 27_445
S In Ba 124.329(15) . 13_444
S In Ba 55.670(15) 19 13_444
S In Ba 56.447(15) 20 13_444
S In Ba 123.553(15) 2 13_444
S In Ba 125.802(13) 21 13_444
S In Ba 54.198(13) 3 13_444
Pr In Ba 107.079(1) . 13_444
Pr In Ba 72.921(1) 19 13_444
Ba In Ba 111.755(1) 15_554 13_444
Ba In Ba 68.245(1) 27_445 13_444
S In Ba 55.671(15) . 25
S In Ba 124.330(15) 19 25
S In Ba 123.553(15) 20 25
S In Ba 56.447(15) 2 25
S In Ba 54.198(13) 21 25
S In Ba 125.802(13) 3 25
Pr In Ba 72.921(1) . 25
Pr In Ba 107.079(1) 19 25
Ba In Ba 68.245(1) 15_554 25
Ba In Ba 111.755(1) 27_445 25
Ba In Ba 180.0 13_444 25
In S Pr 79.363(17) . .
In S Ba 168.63(3) . .
Pr S Ba 99.734(18) . .
In S Ba 84.461(16) . 14_544
Pr S Ba 163.81(2) . 14_544
Ba S Ba 96.009(17) . 14_544
In S Ba 83.118(17) . 25
Pr S Ba 92.692(17) . 25
Ba S Ba 108.255(19) . 25
Ba S Ba 85.892(15) 14_544 25
In S Ba 82.418(17) . 27_445
Pr S Ba 91.952(18) . 27_445
Ba S Ba 86.291(16) . 27_445
Ba S Ba 85.309(15) 14_544 27_445
Ba S Ba 163.72(2) 25 27_445

loop_
_geom_bond_atom_site_label_1
_geom_bond_atom_site_label_2
_geom_bond_distance
_geom_bond_site_symmetry_2
Ba S 3.1707(6) .
Ba S 3.1707(6) 5
Ba S 3.2325(6) 9
Ba S 3.2325(6) 16_544
Ba S 3.2997(7) 35_545
Ba S 3.2997(7) 25
Ba S 3.3351(7) 26
Ba S 3.3351(7) 36_545
Ba In 3.96697(10) 7
Ba In 3.96701(10) 16_544
Ba Ba 4.4506 32
Ba Ba 4.4506 27_445
Pr S 2.8357(6) .
Pr S 2.8357(6) 3
Pr S 2.8357(6) 4
Pr S 2.8357(6) 5
Pr S 2.8357(6) 6
Pr S 2.8357(6) 2
Pr In 3.49507(13) .
Pr In 3.49507(13) 4
Pr Ba 4.4506 27_445
Pr Ba 4.4506 33_445
Pr Ba 4.4507 32
Pr Ba 4.4507 25
In S 2.6326(6) .
In S 2.6326(6) 19
In S 2.6326(6) 20
In S 2.6326(6) 2
In S 2.6326(6) 21
In S 2.6326(6) 3
In Pr 3.49507(13) 19
In Ba 3.9669 15_554
In Ba 3.9669 27_445
In Ba 3.96696(10) 13_444
In Ba 3.96696(10) 25
S Ba 3.2325(6) 14_544
S Ba 3.2997(7) 25
S Ba 3.3351(7) 27_445
